data_4511127
loop_
_publ_author_name
'Li, Ming-Xing'
'Wang, Hui'
'Liang, Sheng-Wen'
'Shao, Min'
'He, Xiang'
'Wang, Zhao-Xi'
'Zhu, Shou-Rong'

_publ_section_title
;
 Solvothermal Synthesis and Diverse Coordinate Structures of a Series of
 Luminescent Copper(I) Thiocyanate Coordination Polymers Based on
 N-Heterocyclic Ligands
;
_journal_issue 11
_journal_name_full 'Crystal Growth &amp; Design'
_journal_page_first 4626
_journal_page_last 4633
_journal_paper_doi 10.1021/cg900079p
_journal_volume 9
_journal_year 2009
_chemical_formula_sum 'C13 H10 Cu N7 S'
_chemical_formula_weight 359.88
_chemical_name_systematic ?
_space_group_IT_number 14
_symmetry_cell_setting monoclinic
_symmetry_space_group_name_Hall '-P 2yn'
_symmetry_space_group_name_H-M 'P 1 21/n 1'
_atom_sites_solution_hydrogens geom
_atom_sites_solution_primary direct
_atom_sites_solution_secondary difmap
_audit_creation_method SHELXL-97
_cell_angle_alpha 90.00
_cell_angle_beta 101.7320(10)
_cell_angle_gamma 90.00
_cell_formula_units_Z 4
_cell_length_a 9.6339(9)
_cell_length_b 14.4436(13)
_cell_length_c 10.0795(9)
_cell_measurement_reflns_used 4736
_cell_measurement_temperature 273(2)
_cell_measurement_theta_max 27.52
_cell_measurement_theta_min 2.50
_cell_volume 1373.2(2)
_computing_cell_refinement 'Bruker SMART'
_computing_data_collection 'Bruker SMART'
_computing_data_reduction 'Bruker SAINT'
_computing_molecular_graphics 'Bruker SHELXTL'
_computing_publication_material 'Bruker SHELXTL'
_computing_structure_refinement 'SHELXL-97 (Sheldrick, 1997)'
_computing_structure_solution 'SHELXS-97 (Sheldrick, 1990)'
_diffrn_ambient_temperature 273(2)
_diffrn_measured_fraction_theta_full 0.997
_diffrn_measured_fraction_theta_max 0.997
_diffrn_measurement_device_type 'CCD area detector'
_diffrn_measurement_method 'phi and omega scans'
_diffrn_radiation_monochromator graphite
_diffrn_radiation_source 'fine-focus sealed tube'
_diffrn_radiation_type MoK\a
_diffrn_radiation_wavelength 0.71073
_diffrn_reflns_av_R_equivalents 0.0156
_diffrn_reflns_av_sigmaI/netI 0.0169
_diffrn_reflns_limit_h_max 10
_diffrn_reflns_limit_h_min -11
_diffrn_reflns_limit_k_max 16
_diffrn_reflns_limit_k_min -17
_diffrn_reflns_limit_l_max 11
_diffrn_reflns_limit_l_min -10
_diffrn_reflns_number 6986
_diffrn_reflns_theta_full 25.00
_diffrn_reflns_theta_max 25.00
_diffrn_reflns_theta_min 2.50
_exptl_absorpt_coefficient_mu 1.749
_exptl_absorpt_correction_T_max 0.6219
_exptl_absorpt_correction_T_min 0.5413
_exptl_absorpt_correction_type multi-scan
_exptl_absorpt_process_details sadabs
_exptl_crystal_colour brown
_exptl_crystal_density_diffrn 1.741
_exptl_crystal_density_method 'not measured'
_exptl_crystal_description block
_exptl_crystal_F_000 728
_exptl_crystal_size_max 0.40
_exptl_crystal_size_mid 0.30
_exptl_crystal_size_min 0.30
_refine_diff_density_max 0.519
_refine_diff_density_min -0.580
_refine_diff_density_rms 0.061
_refine_ls_extinction_coef 0.0076(7)
_refine_ls_extinction_expression Fc^*^=kFc[1+0.001xFc^2^\l^3^/sin(2\q)]^-1/4^
_refine_ls_extinction_method SHELXL
_refine_ls_goodness_of_fit_ref 1.048
_refine_ls_hydrogen_treatment constr
_refine_ls_matrix_type full
_refine_ls_number_parameters 200
_refine_ls_number_reflns 2409
_refine_ls_number_restraints 6
_refine_ls_restrained_S_all 1.047
_refine_ls_R_factor_all 0.0333
_refine_ls_R_factor_gt 0.0303
_refine_ls_shift/su_max 0.001
_refine_ls_shift/su_mean 0.000
_refine_ls_structure_factor_coef Fsqd
_refine_ls_weighting_details 'calc w=1/[\s^2^(Fo^2^)+(0.0370P)^2^+1.7301P] where P=(Fo^2^+2Fc^2^)/3'
_refine_ls_weighting_scheme calc
_refine_ls_wR_factor_gt 0.0776
_refine_ls_wR_factor_ref 0.0798
_reflns_number_gt 2207
_reflns_number_total 2409
_reflns_threshold_expression >2sigma(I)
_cod_data_source_file cg900079p_si_003.cif
_cod_data_source_block complex_2
_cod_depositor_comments
;
The following automatic conversions were performed:

'_symmetry_cell_setting' value 'Monoclinic' changed to 'monoclinic'
according to
/usr/data/users/saulius/automatic-downloads/retrospective/ACS/lib/dictionaries/cif_core.dic
dictionary named 'cif_core.dic' version 2.4.2 from 2011-04-26.

Automatic conversion script
Id: cif_fix_values 2281 2013-09-26 08:29:07Z andrius 
;
_cod_original_sg_symbol_H-M P2(1)/n
_cod_database_code 4511127

loop_
_symmetry_equiv_pos_as_xyz
'x, y, z'
'-x+1/2, y+1/2, -z+1/2'
'-x, -y, -z'
'x-1/2, -y-1/2, z-1/2'

loop_
_atom_site_label
_atom_site_type_symbol
_atom_site_fract_x
_atom_site_fract_y
_atom_site_fract_z
_atom_site_U_iso_or_equiv
_atom_site_adp_type
_atom_site_occupancy
_atom_site_symmetry_multiplicity
_atom_site_calc_flag
_atom_site_refinement_flags
Cu1 Cu 0.70957(3) 0.10595(2) 0.68076(3) 0.02869(14) Uani 1 1 d .
C1 C 0.8449(3) -0.04235(19) 0.8743(3) 0.0324(6) Uani 1 1 d .
H1 H 0.7659 -0.0310 0.9117 0.039 Uiso 1 1 calc RU
C2 C 0.9347(3) -0.1126(2) 0.9271(3) 0.0376(7) Uani 1 1 d .
H2 H 0.9167 -0.1473 0.9995 0.045 Uiso 1 1 calc RU
C3 C 1.0520(3) -0.1317(2) 0.8728(3) 0.0343(6) Uani 1 1 d .
H3 H 1.1134 -0.1797 0.9068 0.041 Uiso 1 1 calc RU
C4 C 1.0757(3) -0.07743(18) 0.7662(2) 0.0263(5) Uani 1 1 d .
C5 C 0.9813(3) -0.00669(17) 0.7199(2) 0.0263(5) Uani 1 1 d .
H5 H 0.9989 0.0305 0.6499 0.032 Uiso 1 1 calc RU
C6 C 0.9116(3) 0.26007(17) 0.7868(3) 0.0272(5) Uani 1 1 d .
H6 H 0.9667 0.2307 0.7336 0.033 Uiso 1 1 calc RU
C7 C 0.9689(2) 0.33524(16) 0.8647(2) 0.0241(5) Uani 1 1 d .
C8 C 0.8866(3) 0.37888(17) 0.9441(3) 0.0267(5) Uani 1 1 d .
H8 H 0.9213 0.4299 0.9970 0.032 Uiso 1 1 calc RU
C9 C 0.7522(3) 0.34537(18) 0.9434(2) 0.0282(5) Uani 1 1 d .
H9 H 0.6956 0.3727 0.9969 0.034 Uiso 1 1 calc RU
C10 C 0.7034(3) 0.27097(17) 0.8622(2) 0.0271(5) Uani 1 1 d .
H10 H 0.6121 0.2496 0.8611 0.033 Uiso 1 1 calc RU
C11 C 0.8129(3) 0.09598(17) 0.3103(2) 0.0260(5) Uani 1 1 d .
C12 C 0.6148(3) 0.13394(16) 0.3695(2) 0.0244(5) Uani 1 1 d .
C13 C 0.4399(3) 0.1032(2) 0.7929(3) 0.0386(7) Uani 1 1 d .
N1 N 0.8659(2) 0.01099(15) 0.7707(2) 0.0272(5) Uani 1 1 d .
N2 N 0.7808(2) 0.22759(14) 0.7844(2) 0.0267(5) Uani 1 1 d .
N3 N 0.7074(2) 0.11138(14) 0.4800(2) 0.0273(5) Uani 1 1 d .
N4 N 0.8335(2) 0.08763(16) 0.4424(2) 0.0317(5) Uani 1 1 d .
N5 N 0.6780(2) 0.12489(14) 0.2605(2) 0.0257(5) Uani 1 1 d .
N6 N 0.6158(3) 0.1306(2) 0.1222(2) 0.0515(7) Uani 1 1 d .
H6A H 0.6636 0.1151 0.0623 0.062 Uiso 1 1 calc RU
H6B H 0.5297 0.1495 0.0973 0.062 Uiso 1 1 calc RU
N7 N 0.5360(2) 0.07360(18) 0.7564(3) 0.0432(6) Uani 1 1 d .
S1 S 0.30773(11) 0.14354(9) 0.85118(13) 0.0766(3) Uani 1 1 d .

loop_
_atom_site_aniso_label
_atom_site_aniso_U_11
_atom_site_aniso_U_22
_atom_site_aniso_U_33
_atom_site_aniso_U_23
_atom_site_aniso_U_13
_atom_site_aniso_U_12
Cu1 0.0252(2) 0.0333(2) 0.0286(2) -0.00326(12) 0.00777(13) 0.00130(12)
C1 0.0296(13) 0.0416(15) 0.0280(13) 0.0011(11) 0.0107(11) 0.0026(12)
C2 0.0382(16) 0.0473(17) 0.0290(14) 0.0126(12) 0.0109(12) 0.0056(12)
C3 0.0321(14) 0.0406(15) 0.0304(14) 0.0092(12) 0.0064(11) 0.0097(12)
C4 0.0230(12) 0.0324(13) 0.0225(12) 0.0003(10) 0.0022(9) 0.0031(10)
C5 0.0248(12) 0.0314(13) 0.0225(12) 0.0019(10) 0.0047(10) 0.0007(10)
C6 0.0228(12) 0.0295(13) 0.0303(13) -0.0043(10) 0.0076(10) 0.0001(10)
C7 0.0207(12) 0.0266(12) 0.0242(12) 0.0036(10) 0.0031(9) 0.0004(10)
C8 0.0298(13) 0.0231(12) 0.0259(13) -0.0016(10) 0.0024(10) 0.0005(10)
C9 0.0273(13) 0.0315(13) 0.0274(13) -0.0005(10) 0.0091(10) 0.0040(10)
C10 0.0221(12) 0.0306(13) 0.0293(13) 0.0027(10) 0.0067(10) -0.0002(10)
C11 0.0242(12) 0.0293(13) 0.0241(13) 0.0028(10) 0.0040(10) 0.0042(10)
C12 0.0247(12) 0.0227(12) 0.0251(12) 0.0005(9) 0.0037(10) 0.0014(10)
C13 0.0412(17) 0.0428(16) 0.0327(15) -0.0012(12) 0.0101(13) -0.0167(13)
N1 0.0251(10) 0.0326(11) 0.0240(11) -0.0007(9) 0.0052(8) 0.0038(9)
N2 0.0235(11) 0.0268(11) 0.0295(11) -0.0022(9) 0.0049(8) -0.0020(8)
N3 0.0230(11) 0.0337(12) 0.0255(11) 0.0013(9) 0.0056(8) 0.0059(8)
N4 0.0241(11) 0.0447(13) 0.0269(11) 0.0043(10) 0.0065(9) 0.0102(9)
N5 0.0229(10) 0.0327(11) 0.0205(10) 0.0035(8) 0.0022(8) 0.0050(8)
N6 0.0354(14) 0.096(2) 0.0219(12) 0.0068(13) 0.0033(10) 0.0214(14)
N7 0.0238(12) 0.0514(15) 0.0539(16) -0.0196(13) 0.0064(11) 0.0003(11)
S1 0.0541(6) 0.0986(8) 0.0894(8) -0.0063(6) 0.0432(5) 0.0106(5)

loop_
_atom_type_symbol
_atom_type_description
_atom_type_scat_dispersion_real
_atom_type_scat_dispersion_imag
_atom_type_scat_source
C C 0.0033 0.0016 'International Tables Vol C Tables 4.2.6.8 and 6.1.1.4'
H H 0.0000 0.0000 'International Tables Vol C Tables 4.2.6.8 and 6.1.1.4'
N N 0.0061 0.0033 'International Tables Vol C Tables 4.2.6.8 and 6.1.1.4'
S S 0.1246 0.1234 'International Tables Vol C Tables 4.2.6.8 and 6.1.1.4'
Cu Cu 0.3201 1.2651 'International Tables Vol C Tables 4.2.6.8 and 6.1.1.4'

loop_
_geom_angle_atom_site_label_1
_geom_angle_atom_site_label_2
_geom_angle_atom_site_label_3
_geom_angle
_geom_angle_site_symmetry_3
N3 Cu1 N7 122.96(9) .
N3 Cu1 N2 113.81(8) .
N7 Cu1 N2 102.60(9) .
N3 Cu1 N1 108.52(8) .
N7 Cu1 N1 105.11(10) .
N2 Cu1 N1 101.52(8) .
N1 C1 C2 122.9(2) .
N1 C1 H1 118.5 .
C2 C1 H1 118.5 .
C1 C2 C3 119.9(3) .
C1 C2 H2 120.1 .
C3 C2 H2 120.1 .
C2 C3 C4 118.2(2) .
C2 C3 H3 120.9 .
C4 C3 H3 120.9 .
C5 C4 C3 118.5(2) .
C5 C4 C11 117.3(2) 3_756
C3 C4 C11 123.9(2) 3_756
N1 C5 C4 123.5(2) .
N1 C5 H5 118.3 .
C4 C5 H5 118.3 .
N2 C6 C7 123.3(2) .
N2 C6 H6 118.4 .
C7 C6 H6 118.4 .
C6 C7 C8 118.3(2) .
C6 C7 C12 121.7(2) 4_666
C8 C7 C12 120.0(2) 4_666
C9 C8 C7 118.9(2) .
C9 C8 H8 120.6 .
C7 C8 H8 120.6 .
C10 C9 C8 119.0(2) .
C10 C9 H9 120.5 .
C8 C9 H9 120.5 .
N2 C10 C9 123.3(2) .
N2 C10 H10 118.3 .
C9 C10 H10 118.3 .
N4 C11 N5 109.8(2) .
N4 C11 C4 122.7(2) 3_756
N5 C11 C4 127.5(2) 3_756
N3 C12 N5 108.7(2) .
N3 C12 C7 125.6(2) 4_565
N5 C12 C7 125.7(2) 4_565
N7 C13 S1 177.4(3) .
C5 N1 C1 117.0(2) .
C5 N1 Cu1 122.52(17) .
C1 N1 Cu1 120.07(16) .
C6 N2 C10 117.3(2) .
C6 N2 Cu1 121.08(16) .
C10 N2 Cu1 121.33(16) .
C12 N3 N4 108.0(2) .
C12 N3 Cu1 136.30(17) .
N4 N3 Cu1 115.65(15) .
C11 N4 N3 107.2(2) .
C11 N5 C12 106.3(2) .
C11 N5 N6 124.6(2) .
C12 N5 N6 128.5(2) .
N5 N6 H6A 120.0 .
N5 N6 H6B 120.0 .
H6A N6 H6B 120.0 .
C13 N7 Cu1 144.7(2) .

loop_
_geom_bond_atom_site_label_1
_geom_bond_atom_site_label_2
_geom_bond_distance
_geom_bond_site_symmetry_2
Cu1 N3 2.021(2) .
Cu1 N7 2.029(3) .
Cu1 N2 2.087(2) .
Cu1 N1 2.101(2) .
C1 N1 1.346(3) .
C1 C2 1.368(4) .
C1 H1 0.9300 .
C2 C3 1.380(4) .
C2 H2 0.9300 .
C3 C4 1.386(4) .
C3 H3 0.9300 .
C4 C5 1.384(3) .
C4 C11 1.467(3) 3_756
C5 N1 1.340(3) .
C5 H5 0.9300 .
C6 N2 1.340(3) .
C6 C7 1.387(3) .
C6 H6 0.9300 .
C7 C8 1.388(3) .
C7 C12 1.466(3) 4_666
C8 C9 1.380(4) .
C8 H8 0.9300 .
C9 C10 1.374(4) .
C9 H9 0.9300 .
C10 N2 1.342(3) .
C10 H10 0.9300 .
C11 N4 1.312(3) .
C11 N5 1.360(3) .
C11 C4 1.467(3) 3_756
C12 N3 1.319(3) .
C12 N5 1.366(3) .
C12 C7 1.466(3) 4_565
C13 N7 1.146(4) .
C13 S1 1.616(3) .
N3 N4 1.387(3) .
N5 N6 1.403(3) .
N6 H6A 0.8600 .
N6 H6B 0.8600 .
